data_4301522
loop_
_publ_author_name
'M. Menelaou'
'C. Mateescu'
'H. Zhao'
'I. Rodriguez-Escudero'
'N. Lalioti'
'Y. Sanakis'
'A. Simopoulos'
'A. Salifoglou'

_publ_section_title
;
pH-Specific Synthetic Chemistry and Solution Studies in the Binary System
of Iron(III) with the \a-Hydroxycarboxylate Substrate Quinic Acid:
Potential Relevance to Iron Chemistry in Plant Fluids
;
_journal_name_full 'Inorganic Chemistry'
_journal_page_first 1844
_journal_page_last 1856
_journal_paper_doi 10.1021/ic800356v
_journal_volume 48
_journal_year 2009
_chemical_absolute_configuration rm
_chemical_formula_sum 'C21 H40 Fe K O22'
_chemical_formula_weight 739.48
_chemical_name_systematic
; 
 ? 
;
_space_group_IT_number 198
_symmetry_cell_setting cubic
_symmetry_space_group_name_Hall 'P 2ac 2ab 3'
_symmetry_space_group_name_H-M 'P 21 3'
_atom_sites_solution_hydrogens geom
_atom_sites_solution_primary direct
_atom_sites_solution_secondary difmap
_audit_creation_method SHELXL-97
_cell_angle_alpha 90.00
_cell_angle_beta 90.00
_cell_angle_gamma 90.00
_cell_formula_units_Z 4
_cell_length_a 15.1693(9)
_cell_length_b 15.1693(9)
_cell_length_c 15.1693(9)
_cell_measurement_temperature 293(2)
_cell_volume 3490.6(4)
_computing_cell_refinement 'Bruker SMART'
_computing_data_collection 'Bruker SMART'
_computing_data_reduction 'Bruker SHELXTL'
_computing_molecular_graphics 'Bruker SHELXTL'
_computing_publication_material 'Bruker SHELXTL'
_computing_structure_refinement 'SHELXL-97 (Sheldrick, 1997)'
_computing_structure_solution 'SHELXS-97 (Sheldrick, 1990)'
_diffrn_ambient_temperature 293(2)
_diffrn_measured_fraction_theta_full 0.998
_diffrn_measured_fraction_theta_max 0.998
_diffrn_measurement_device_type 'CCD area detector'
_diffrn_measurement_method 'phi and omega scans'
_diffrn_radiation_monochromator graphite
_diffrn_radiation_source 'fine-focus sealed tube'
_diffrn_radiation_type MoK\a
_diffrn_radiation_wavelength 0.71073
_diffrn_reflns_av_R_equivalents 0.0309
_diffrn_reflns_av_sigmaI/netI 0.0134
_diffrn_reflns_limit_h_max 18
_diffrn_reflns_limit_h_min -14
_diffrn_reflns_limit_k_max 18
_diffrn_reflns_limit_k_min -18
_diffrn_reflns_limit_l_max 18
_diffrn_reflns_limit_l_min -18
_diffrn_reflns_number 20981
_diffrn_reflns_theta_full 25.99
_diffrn_reflns_theta_max 25.99
_diffrn_reflns_theta_min 1.90
_exptl_absorpt_coefficient_mu 0.633
_exptl_absorpt_correction_type none
_exptl_crystal_colour yellow
_exptl_crystal_density_diffrn 1.407
_exptl_crystal_density_method 'not measured'
_exptl_crystal_description block
_exptl_crystal_F_000 1548
_exptl_crystal_size_max 0.25
_exptl_crystal_size_mid 0.21
_exptl_crystal_size_min 0.15
_refine_diff_density_max 0.830
_refine_diff_density_min -0.327
_refine_diff_density_rms 0.115
_refine_ls_abs_structure_details 'Flack H D (1983), Acta Cryst. A39, 876-881'
_refine_ls_abs_structure_Flack -0.01(2)
_refine_ls_extinction_method none
_refine_ls_goodness_of_fit_ref 1.094
_refine_ls_hydrogen_treatment constr
_refine_ls_matrix_type full
_refine_ls_number_parameters 151
_refine_ls_number_reflns 2311
_refine_ls_number_restraints 0
_refine_ls_restrained_S_all 1.094
_refine_ls_R_factor_all 0.0402
_refine_ls_R_factor_gt 0.0385
_refine_ls_shift/su_max 0.000
_refine_ls_shift/su_mean 0.000
_refine_ls_structure_factor_coef Fsqd
_refine_ls_weighting_details 'calc w=1/[\s^2^(Fo^2^)+(0.0884P)^2^+0.4835P] where P=(Fo^2^+2Fc^2^)/3'
_refine_ls_weighting_scheme calc
_refine_ls_wR_factor_gt 0.1134
_refine_ls_wR_factor_ref 0.1150
_reflns_number_gt 2218
_reflns_number_total 2311
_reflns_threshold_expression >2sigma(I)
_cod_data_source_file ic800356v_si_001.cif
_cod_data_source_block rgr134
_cod_depositor_comments
;
The following automatic conversions were performed:
'_symmetry_cell_setting' value 'Cubic' changed to 'cubic' according to
'/home/saulius/struct/CIF-dictionaries/cif_core.dic' dictionary named
'cif_core.dic' version 2.4.1 from 2010-06-29.

Automatic conversion script
Id: cif_fix_enum 1527 2010-12-29 10:47:43Z saulius 
;
_cod_database_code 4301522

loop_
_symmetry_equiv_pos_as_xyz
'x, y, z'
'-x+1/2, -y, z+1/2'
'-x, y+1/2, -z+1/2'
'x+1/2, -y+1/2, -z'
'z, x, y'
'z+1/2, -x+1/2, -y'
'-z+1/2, -x, y+1/2'
'-z, x+1/2, -y+1/2'
'y, z, x'
'-y, z+1/2, -x+1/2'
'y+1/2, -z+1/2, -x'
'-y+1/2, -z, x+1/2'

loop_
_atom_site_label
_atom_site_type_symbol
_atom_site_fract_x
_atom_site_fract_y
_atom_site_fract_z
_atom_site_U_iso_or_equiv
_atom_site_adp_type
_atom_site_occupancy
_atom_site_symmetry_multiplicity
_atom_site_calc_flag
_atom_site_refinement_flags
_atom_site_disorder_assembly
_atom_site_disorder_group
Fe1 Fe -0.08822(2) 0.08822(2) 0.58822(2) 0.03037(18) Uani 1 3 d S . .
K1 K -0.01321(4) 0.51321(4) 0.48679(4) 0.0393(3) Uani 1 3 d S . .
C1 C 0.03993(17) 0.21072(16) 0.50580(18) 0.0310(5) Uani 1 1 d . . .
C2 C 0.1266(2) 0.2454(2) 0.5446(2) 0.0393(6) Uani 1 1 d . . .
H2A H 0.1343 0.3067 0.5282 0.047 Uiso 1 1 calc R . .
H2B H 0.1241 0.2422 0.6084 0.047 Uiso 1 1 calc R . .
C3 C 0.20424(18) 0.1920(2) 0.5115(2) 0.0408(6) Uani 1 1 d . . .
H3A H 0.2587 0.2181 0.5345 0.049 Uiso 1 1 calc R . .
C4 C 0.2084(2) 0.1922(2) 0.4107(2) 0.0429(7) Uani 1 1 d . . .
H4A H 0.2212 0.2522 0.3904 0.051 Uiso 1 1 calc R . .
C5 C 0.1219(2) 0.1621(2) 0.36995(17) 0.0392(6) Uani 1 1 d . . .
H5A H 0.1129 0.1001 0.3860 0.047 Uiso 1 1 calc R . .
C6 C 0.04426(19) 0.21460(19) 0.4051(2) 0.0389(6) Uani 1 1 d . . .
H6A H -0.0100 0.1912 0.3807 0.047 Uiso 1 1 calc R . .
H6B H 0.0497 0.2755 0.3865 0.047 Uiso 1 1 calc R . .
C7 C -0.04078(19) 0.26297(18) 0.53859(19) 0.0348(6) Uani 1 1 d . . .
O1 O 0.02692(12) 0.12176(12) 0.53372(12) 0.0319(4) Uani 1 1 d . . .
H1A H 0.0749 0.0985 0.5426 0.048 Uiso 1 1 calc R . .
O2 O 0.19646(14) 0.10374(16) 0.54466(17) 0.0504(6) Uani 1 1 d . . .
H2C H 0.1442 0.0904 0.5484 0.076 Uiso 1 1 calc R . .
O3 O 0.27586(16) 0.1347(2) 0.38012(19) 0.0606(7) Uani 1 1 d . . .
H3B H 0.3239 0.1588 0.3855 0.091 Uiso 1 1 calc R . .
O4 O 0.12644(19) 0.1674(2) 0.27596(14) 0.0599(7) Uani 1 1 d . . .
H4B H 0.0794 0.1514 0.2547 0.090 Uiso 1 1 calc R . .
O5 O -0.10309(12) 0.21750(12) 0.57081(14) 0.0383(4) Uani 1 1 d . . .
O6 O -0.04311(17) 0.34391(14) 0.5321(2) 0.0553(6) Uani 1 1 d . . .
O7 O -0.1986(3) 0.5446(3) 0.4879(4) 0.0792(14) Uani 0.66 1 d P . .
O8 O -0.1701(7) 0.4834(9) 0.3837(9) 0.095(3) Uani 0.34 1 d P . .
O9 O 0.8004(17) 0.3892(14) 0.2863(11) 0.166(9) Uani 0.33 1 d P . .

loop_
_atom_site_aniso_label
_atom_site_aniso_U_11
_atom_site_aniso_U_22
_atom_site_aniso_U_33
_atom_site_aniso_U_23
_atom_site_aniso_U_13
_atom_site_aniso_U_12
Fe1 0.03037(18) 0.03037(18) 0.03037(18) -0.00345(13) 0.00345(13) 0.00345(13)
K1 0.0393(3) 0.0393(3) 0.0393(3) 0.0023(2) -0.0023(2) 0.0023(2)
C1 0.0310(12) 0.0234(11) 0.0384(14) -0.0003(10) 0.0003(10) -0.0039(9)
C2 0.0395(14) 0.0394(14) 0.0389(14) -0.0079(11) 0.0008(12) -0.0095(12)
C3 0.0309(13) 0.0480(16) 0.0434(15) -0.0025(12) 0.0001(11) -0.0110(11)
C4 0.0415(14) 0.0425(15) 0.0447(15) -0.0025(13) 0.0118(13) -0.0150(12)
C5 0.0464(15) 0.0419(15) 0.0292(12) 0.0001(11) 0.0058(11) -0.0112(12)
C6 0.0398(14) 0.0399(14) 0.0372(14) 0.0062(12) -0.0032(12) -0.0065(11)
C7 0.0381(14) 0.0284(12) 0.0378(14) -0.0003(10) -0.0029(11) 0.0031(10)
O1 0.0257(8) 0.0274(8) 0.0427(10) 0.0066(7) 0.0050(7) -0.0001(6)
O2 0.0336(10) 0.0556(14) 0.0621(13) 0.0134(11) 0.0058(9) 0.0044(9)
O3 0.0373(11) 0.0749(17) 0.0696(16) -0.0243(13) 0.0199(11) -0.0129(11)
O4 0.0713(16) 0.0813(18) 0.0271(10) -0.0010(11) 0.0062(10) -0.0103(14)
O5 0.0324(9) 0.0316(9) 0.0508(12) 0.0024(8) 0.0050(8) 0.0054(7)
O6 0.0558(13) 0.0292(10) 0.0807(17) 0.0034(11) 0.0048(12) 0.0015(9)
O7 0.057(2) 0.067(3) 0.113(4) 0.009(3) -0.009(3) -0.006(2)
O8 0.067(5) 0.104(8) 0.113(8) 0.027(7) 0.010(6) -0.004(5)
O9 0.24(2) 0.166(16) 0.092(10) -0.001(11) 0.068(14) 0.038(16)

loop_
_atom_type_symbol
_atom_type_description
_atom_type_scat_dispersion_real
_atom_type_scat_dispersion_imag
_atom_type_scat_source
Fe Fe 0.3463 0.8444 'International Tables Vol C Tables 4.2.6.8 and 6.1.1.4'
K K 0.2009 0.2494 'International Tables Vol C Tables 4.2.6.8 and 6.1.1.4'
O O 0.0106 0.0060 'International Tables Vol C Tables 4.2.6.8 and 6.1.1.4'
H H 0.0000 0.0000 'International Tables Vol C Tables 4.2.6.8 and 6.1.1.4'
C C 0.0033 0.0016 'International Tables Vol C Tables 4.2.6.8 and 6.1.1.4'

loop_
_geom_angle_atom_site_label_1
_geom_angle_atom_site_label_2
_geom_angle_atom_site_label_3
_geom_angle
_geom_angle_site_symmetry_1
_geom_angle_site_symmetry_3
_geom_angle_publ_flag
O5 Fe1 O5 91.95(8) . 7 ?
O5 Fe1 O5 91.95(8) . 10_545 ?
O5 Fe1 O5 91.95(8) 7 10_545 ?
O5 Fe1 O1 105.23(8) . 10_545 ?
O5 Fe1 O1 160.27(8) 7 10_545 ?
O5 Fe1 O1 78.08(7) 10_545 10_545 ?
O5 Fe1 O1 160.27(8) . 7 ?
O5 Fe1 O1 78.08(7) 7 7 ?
O5 Fe1 O1 105.23(8) 10_545 7 ?
O1 Fe1 O1 88.07(8) 10_545 7 ?
O5 Fe1 O1 78.08(7) . . ?
O5 Fe1 O1 105.23(8) 7 . ?
O5 Fe1 O1 160.27(8) 10_545 . ?
O1 Fe1 O1 88.07(8) 10_545 . ?
O1 Fe1 O1 88.07(8) 7 . ?
O6 K1 O6 87.71(9) 6_456 12_565 ?
O6 K1 O6 87.71(9) 6_456 . ?
O6 K1 O6 87.71(9) 12_565 . ?
O6 K1 O7 102.58(14) 6_456 . ?
O6 K1 O7 169.23(13) 12_565 . ?
O6 K1 O7 89.54(11) . . ?
O6 K1 O7 169.23(13) 6_456 12_565 ?
O6 K1 O7 89.54(11) 12_565 12_565 ?
O6 K1 O7 102.58(14) . 12_565 ?
O7 K1 O7 80.90(17) . 12_565 ?
O6 K1 O7 89.54(11) 6_456 6_456 ?
O6 K1 O7 102.58(14) 12_565 6_456 ?
O6 K1 O7 169.23(13) . 6_456 ?
O7 K1 O7 80.90(17) . 6_456 ?
O7 K1 O7 80.90(17) 12_565 6_456 ?
O6 K1 O8 138.9(3) 6_456 . ?
O6 K1 O8 130.9(3) 12_565 . ?
O6 K1 O8 81.4(3) . . ?
O7 K1 O8 38.3(3) . . ?
O7 K1 O8 47.7(3) 12_565 . ?
O7 K1 O8 93.9(3) 6_456 . ?
O6 K1 O8 130.9(3) 6_456 12_565 ?
O6 K1 O8 81.4(3) 12_565 12_565 ?
O6 K1 O8 138.9(3) . 12_565 ?
O7 K1 O8 93.9(3) . 12_565 ?
O7 K1 O8 38.3(3) 12_565 12_565 ?
O7 K1 O8 47.7(3) 6_456 12_565 ?
O8 K1 O8 76.5(4) . 12_565 ?
O6 K1 O8 81.4(3) 6_456 6_456 ?
O6 K1 O8 138.9(3) 12_565 6_456 ?
O6 K1 O8 130.9(3) . 6_456 ?
O7 K1 O8 47.7(3) . 6_456 ?
O7 K1 O8 93.9(3) 12_565 6_456 ?
O7 K1 O8 38.3(3) 6_456 6_456 ?
O8 K1 O8 76.5(4) . 6_456 ?
O8 K1 O8 76.5(4) 12_565 6_456 ?
O1 C1 C6 109.8(2) . . ?
O1 C1 C7 106.3(2) . . ?
C6 C1 C7 109.7(2) . . ?
O1 C1 C2 109.2(2) . . ?
C6 C1 C2 109.5(2) . . ?
C7 C1 C2 112.4(2) . . ?
C3 C2 C1 110.8(2) . . ?
C3 C2 H2A 109.5 . . ?
C1 C2 H2A 109.5 . . ?
C3 C2 H2B 109.5 . . ?
C1 C2 H2B 109.5 . . ?
H2A C2 H2B 108.1 . . ?
O2 C3 C2 108.6(2) . . ?
O2 C3 C4 110.8(2) . . ?
C2 C3 C4 111.2(3) . . ?
O2 C3 H3A 108.7 . . ?
C2 C3 H3A 108.7 . . ?
C4 C3 H3A 108.7 . . ?
O3 C4 C5 107.7(2) . . ?
O3 C4 C3 110.7(3) . . ?
C5 C4 C3 111.7(2) . . ?
O3 C4 H4A 108.9 . . ?
C5 C4 H4A 108.9 . . ?
C3 C4 H4A 108.9 . . ?
O4 C5 C6 111.0(3) . . ?
O4 C5 C4 110.3(2) . . ?
C6 C5 C4 111.6(2) . . ?
O4 C5 H5A 107.9 . . ?
C6 C5 H5A 107.9 . . ?
C4 C5 H5A 107.9 . . ?
C5 C6 C1 111.3(2) . . ?
C5 C6 H6A 109.4 . . ?
C1 C6 H6A 109.4 . . ?
C5 C6 H6B 109.4 . . ?
C1 C6 H6B 109.4 . . ?
H6A C6 H6B 108.0 . . ?
O6 C7 O5 123.5(3) . . ?
O6 C7 C1 120.6(3) . . ?
O5 C7 C1 115.9(2) . . ?
C1 O1 Fe1 118.96(15) . . ?
C1 O1 H1A 109.5 . . ?
Fe1 O1 H1A 126.7 . . ?
C3 O2 H2C 109.5 . . ?
C4 O3 H3B 109.5 . . ?
C5 O4 H4B 109.5 . . ?
C7 O5 Fe1 120.15(17) . . ?
C7 O6 K1 164.6(2) . . ?

loop_
_geom_bond_atom_site_label_1
_geom_bond_atom_site_label_2
_geom_bond_distance
_geom_bond_site_symmetry_2
_geom_bond_publ_flag
Fe1 O5 1.9916(19) . ?
Fe1 O5 1.9916(19) 7 ?
Fe1 O5 1.9916(19) 10_545 ?
Fe1 O1 1.9982(18) 10_545 ?
Fe1 O1 1.9982(18) 7 ?
Fe1 O1 1.9982(18) . ?
K1 O6 2.697(2) 6_456 ?
K1 O6 2.697(2) 12_565 ?
K1 O6 2.697(2) . ?
K1 O7 2.852(5) . ?
K1 O7 2.852(5) 12_565 ?
K1 O7 2.852(5) 6_456 ?
K1 O8 2.884(12) . ?
K1 O8 2.884(12) 12_565 ?
K1 O8 2.884(12) 6_456 ?
C1 O1 1.428(3) . ?
C1 C6 1.530(4) . ?
C1 C7 1.541(4) . ?
C1 C2 1.533(4) . ?
C2 C3 1.515(4) . ?
C2 H2A 0.9700 . ?
C2 H2B 0.9700 . ?
C3 O2 1.435(4) . ?
C3 C4 1.530(4) . ?
C3 H3A 0.9800 . ?
C4 O3 1.423(4) . ?
C4 C5 1.521(4) . ?
C4 H4A 0.9800 . ?
C5 O4 1.430(3) . ?
C5 C6 1.518(4) . ?
C5 H5A 0.9800 . ?
C6 H6A 0.9700 . ?
C6 H6B 0.9700 . ?
C7 O6 1.232(4) . ?
C7 O5 1.268(4) . ?
O1 H1A 0.8200 . ?
O2 H2C 0.8200 . ?
O3 H3B 0.8200 . ?
O4 H4B 0.8200 . ?
